data_7107630
loop_
_publ_author_name
'Yanqing Zhang'
'Junliang Zhang'

_publ_section_title
;
 Kinetic resolution of 1-(1-alkynyl)cyclopropyl ketones by
 gold(I)-catalyzed asymmetric [4+3]cycloaddition with nitrones: scope,
 mechanism and applications
;
_journal_name_full Chem.Commun.
_journal_page_first 4710
_journal_paper_doi 10.1039/c2cc30309d
_journal_volume 48
_journal_year 2012
_chemical_formula_sum 'C19 H15 Br O'
_chemical_formula_weight 339.22
_chemical_name_systematic
;
?
;
_space_group_IT_number 19
_symmetry_cell_setting orthorhombic
_symmetry_space_group_name_Hall 'P 2ac 2ab'
_symmetry_space_group_name_H-M 'P 21 21 21'
_atom_sites_solution_hydrogens geom
_atom_sites_solution_primary direct
_atom_sites_solution_secondary difmap
_audit_creation_method SHELXL-97
_cell_angle_alpha 90.00
_cell_angle_beta 90.00
_cell_angle_gamma 90.00
_cell_formula_units_Z 4
_cell_length_a 5.3417(12)
_cell_length_b 9.098(2)
_cell_length_c 32.164(7)
_cell_measurement_temperature 296(2)
_cell_volume 1563.1(6)
_computing_structure_refinement 'SHELXL-97 (Sheldrick, 1997)'
_computing_structure_solution 'SHELXS-97 (Sheldrick, 1990)'
_diffrn_ambient_temperature 296(2)
_diffrn_measured_fraction_theta_full 0.996
_diffrn_measured_fraction_theta_max 0.996
_diffrn_radiation_monochromator graphite
_diffrn_radiation_source 'fine-focus sealed tube'
_diffrn_radiation_type MoK\a
_diffrn_radiation_wavelength 0.71073
_diffrn_reflns_av_R_equivalents 0.0601
_diffrn_reflns_av_sigmaI/netI 0.0546
_diffrn_reflns_limit_h_max 6
_diffrn_reflns_limit_h_min -6
_diffrn_reflns_limit_k_max 10
_diffrn_reflns_limit_k_min -10
_diffrn_reflns_limit_l_max 38
_diffrn_reflns_limit_l_min -38
_diffrn_reflns_number 14433
_diffrn_reflns_theta_full 25.00
_diffrn_reflns_theta_max 25.00
_diffrn_reflns_theta_min 2.33
_exptl_absorpt_coefficient_mu 2.626
_exptl_absorpt_correction_T_max 0.9301
_exptl_absorpt_correction_T_min 0.5563
_exptl_absorpt_correction_type multi-scan
_exptl_crystal_colour colorless
_exptl_crystal_density_diffrn 1.441
_exptl_crystal_density_method 'not measured'
_exptl_crystal_description block
_exptl_crystal_F_000 688
_exptl_crystal_size_max 0.25
_exptl_crystal_size_mid 0.08
_exptl_crystal_size_min 0.03
_refine_diff_density_max 0.266
_refine_diff_density_min -0.224
_refine_diff_density_rms 0.042
_refine_ls_abs_structure_details 'Flack H D (1983), Acta Cryst. A39, 876-881'
_refine_ls_abs_structure_Flack 0.005(14)
_refine_ls_extinction_method none
_refine_ls_goodness_of_fit_ref 1.021
_refine_ls_hydrogen_treatment constr
_refine_ls_matrix_type full
_refine_ls_number_parameters 190
_refine_ls_number_reflns 2761
_refine_ls_number_restraints 0
_refine_ls_restrained_S_all 1.021
_refine_ls_R_factor_all 0.0706
_refine_ls_R_factor_gt 0.0382
_refine_ls_shift/su_max 0.000
_refine_ls_shift/su_mean 0.000
_refine_ls_structure_factor_coef Fsqd
_refine_ls_weighting_details 'calc w=1/[\s^2^(Fo^2^)+(0.0175P)^2^+0.4436P] where P=(Fo^2^+2Fc^2^)/3'
_refine_ls_weighting_scheme calc
_refine_ls_wR_factor_gt 0.0660
_refine_ls_wR_factor_ref 0.0751
_reflns_number_gt 1914
_reflns_number_total 2761
_reflns_threshold_expression >2sigma(I)
_cod_data_source_file c2cc30309d.txt
_cod_data_source_block (1R,_2S)-1j
_cod_original_sg_symbol_H-M P2(1)2(1)2(1)
_cod_database_code 7107630

loop_
_symmetry_equiv_pos_as_xyz
'x, y, z'
'-x+1/2, -y, z+1/2'
'-x, y+1/2, -z+1/2'
'x+1/2, -y+1/2, -z'

loop_
_atom_site_label
_atom_site_type_symbol
_atom_site_fract_x
_atom_site_fract_y
_atom_site_fract_z
_atom_site_U_iso_or_equiv
_atom_site_adp_type
_atom_site_occupancy
_atom_site_symmetry_multiplicity
_atom_site_calc_flag
_atom_site_refinement_flags
Br1 Br 0.52297(9) 0.91349(5) 0.133435(14) 0.07732(19) Uani 1 1 d .
O1 O -0.3195(6) 0.1584(3) 0.01968(10) 0.0787(9) Uani 1 1 d .
C1 C 0.1718(8) 0.6167(4) 0.05587(12) 0.0560(11) Uani 1 1 d .
H1A H 0.1837 0.5912 0.0279 0.067 Uiso 1 1 calc R
C2 C 0.3299(8) 0.7220(4) 0.07154(13) 0.0609(11) Uani 1 1 d .
H2A H 0.4487 0.7652 0.0543 0.073 Uiso 1 1 calc R
C3 C 0.3143(8) 0.7642(5) 0.11253(13) 0.0561(10) Uani 1 1 d .
C4 C 0.1393(8) 0.6985(5) 0.13754(13) 0.0628(11) Uani 1 1 d .
H4A H 0.1258 0.7270 0.1652 0.075 Uiso 1 1 calc R
C5 C -0.0170(9) 0.5907(5) 0.12224(10) 0.0620(10) Uani 1 1 d .
H5A H -0.1319 0.5462 0.1399 0.074 Uiso 1 1 calc R
C6 C -0.0058(8) 0.5472(3) 0.08070(10) 0.0484(9) Uani 1 1 d .
C7 C -0.1647(7) 0.4321(4) 0.06220(12) 0.0527(10) Uani 1 1 d .
H7A H -0.1652 0.4335 0.0317 0.063 Uiso 1 1 calc R
C8 C -0.3984(7) 0.3761(4) 0.08018(12) 0.0604(12) Uani 1 1 d .
H8A H -0.5337 0.3530 0.0611 0.072 Uiso 1 1 calc R
H8B H -0.4520 0.4175 0.1065 0.072 Uiso 1 1 calc R
C9 C -0.1781(7) 0.2745(4) 0.08079(11) 0.0494(10) Uani 1 1 d .
C10 C -0.0587(7) 0.2428(4) 0.11993(12) 0.0516(10) Uani 1 1 d .
C11 C 0.0335(8) 0.2191(4) 0.15274(11) 0.0535(10) Uani 1 1 d .
C12 C 0.1356(8) 0.1906(4) 0.19305(11) 0.0496(10) Uani 1 1 d .
C13 C 0.3389(9) 0.2684(5) 0.20761(13) 0.0700(12) Uani 1 1 d .
H13A H 0.4146 0.3379 0.1905 0.084 Uiso 1 1 calc R
C14 C 0.4317(9) 0.2455(6) 0.24684(13) 0.0770(13) Uani 1 1 d .
H14A H 0.5671 0.3004 0.2563 0.092 Uiso 1 1 calc R
C15 C 0.3265(9) 0.1430(5) 0.27185(14) 0.0708(13) Uani 1 1 d .
H15A H 0.3904 0.1274 0.2984 0.085 Uiso 1 1 calc R
C16 C 0.1291(10) 0.0632(5) 0.25844(13) 0.0746(13) Uani 1 1 d .
H16A H 0.0584 -0.0076 0.2757 0.089 Uiso 1 1 calc R
C17 C 0.0329(8) 0.0863(5) 0.21948(11) 0.0655(10) Uani 1 1 d .
H17A H -0.1036 0.0312 0.2106 0.079 Uiso 1 1 calc R
C18 C -0.1724(8) 0.1569(4) 0.04819(13) 0.0543(11) Uani 1 1 d .
C19 C 0.0265(9) 0.0438(4) 0.05104(11) 0.0659(12) Uani 1 1 d .
H19A H 0.0082 -0.0250 0.0286 0.099 Uiso 1 1 calc R
H19B H 0.0128 -0.0070 0.0771 0.099 Uiso 1 1 calc R
H19C H 0.1875 0.0903 0.0492 0.099 Uiso 1 1 calc R

loop_
_atom_site_aniso_label
_atom_site_aniso_U_11
_atom_site_aniso_U_22
_atom_site_aniso_U_33
_atom_site_aniso_U_23
_atom_site_aniso_U_13
_atom_site_aniso_U_12
Br1 0.0778(3) 0.0641(3) 0.0901(3) -0.0088(2) -0.0147(3) 0.0014(3)
O1 0.076(2) 0.081(2) 0.079(2) -0.0246(17) -0.0343(18) 0.0135(17)
C1 0.077(3) 0.047(3) 0.044(2) -0.004(2) 0.005(2) 0.013(3)
C2 0.074(3) 0.044(3) 0.064(3) 0.003(2) 0.008(2) 0.002(2)
C3 0.058(3) 0.054(3) 0.056(3) -0.002(2) -0.007(2) 0.018(2)
C4 0.068(3) 0.071(3) 0.050(2) -0.013(2) -0.003(2) 0.009(2)
C5 0.063(2) 0.072(3) 0.051(2) -0.006(2) 0.006(2) 0.003(3)
C6 0.051(2) 0.044(2) 0.049(2) -0.0010(16) -0.001(2) 0.013(2)
C7 0.055(2) 0.056(3) 0.048(2) 0.003(2) -0.0044(19) 0.013(2)
C8 0.050(3) 0.070(3) 0.061(2) -0.011(2) -0.006(2) 0.011(2)
C9 0.049(2) 0.053(3) 0.047(2) -0.001(2) -0.0002(19) 0.007(2)
C10 0.048(3) 0.056(2) 0.051(2) 0.000(2) -0.002(2) 0.003(2)
C11 0.057(3) 0.053(2) 0.050(2) -0.0026(19) -0.003(2) 0.009(2)
C12 0.056(3) 0.049(3) 0.043(2) -0.002(2) -0.002(2) 0.012(2)
C13 0.075(3) 0.078(3) 0.058(3) 0.012(2) -0.007(3) -0.011(3)
C14 0.074(3) 0.094(3) 0.063(3) 0.006(3) -0.011(2) -0.022(3)
C15 0.076(3) 0.087(4) 0.050(3) 0.003(2) -0.010(3) 0.005(3)
C16 0.094(4) 0.071(3) 0.059(3) 0.016(2) 0.005(2) -0.008(3)
C17 0.068(3) 0.070(3) 0.059(2) 0.001(2) -0.002(2) -0.009(3)
C18 0.048(3) 0.054(3) 0.062(3) -0.002(2) 0.000(2) -0.005(2)
C19 0.069(3) 0.064(3) 0.065(3) -0.0085(19) 0.000(3) 0.018(3)

loop_
_atom_type_symbol
_atom_type_description
_atom_type_scat_dispersion_real
_atom_type_scat_dispersion_imag
_atom_type_scat_source
C C 0.0033 0.0016 'International Tables Vol C Tables 4.2.6.8 and 6.1.1.4'
H H 0.0000 0.0000 'International Tables Vol C Tables 4.2.6.8 and 6.1.1.4'
O O 0.0106 0.0060 'International Tables Vol C Tables 4.2.6.8 and 6.1.1.4'
Br Br -0.2901 2.4595 'International Tables Vol C Tables 4.2.6.8 and 6.1.1.4'

loop_
_geom_angle_atom_site_label_1
_geom_angle_atom_site_label_2
_geom_angle_atom_site_label_3
_geom_angle
C2 C1 C6 121.7(4)
C2 C1 H1A 119.1
C6 C1 H1A 119.1
C1 C2 C3 120.6(4)
C1 C2 H2A 119.7
C3 C2 H2A 119.7
C4 C3 C2 118.8(4)
C4 C3 Br1 120.6(3)
C2 C3 Br1 120.5(4)
C3 C4 C5 120.9(4)
C3 C4 H4A 119.5
C5 C4 H4A 119.5
C4 C5 C6 121.2(4)
C4 C5 H5A 119.4
C6 C5 H5A 119.4
C1 C6 C5 116.7(4)
C1 C6 C7 118.9(3)
C5 C6 C7 124.3(4)
C8 C7 C6 125.3(3)
C8 C7 C9 59.3(3)
C6 C7 C9 121.8(3)
C8 C7 H7A 113.3
C6 C7 H7A 113.3
C9 C7 H7A 113.3
C7 C8 C9 63.3(2)
C7 C8 H8A 117.4
C9 C8 H8A 117.4
C7 C8 H8B 117.4
C9 C8 H8B 117.4
H8A C8 H8B 114.5
C10 C9 C8 118.9(3)
C10 C9 C18 117.4(3)
C8 C9 C18 116.6(3)
C10 C9 C7 120.0(3)
C8 C9 C7 57.4(2)
C18 C9 C7 112.9(3)
C11 C10 C9 177.9(4)
C10 C11 C12 177.8(5)
C13 C12 C17 117.0(4)
C13 C12 C11 121.0(4)
C17 C12 C11 121.9(4)
C14 C13 C12 121.3(4)
C14 C13 H13A 119.4
C12 C13 H13A 119.4
C15 C14 C13 120.1(4)
C15 C14 H14A 120.0
C13 C14 H14A 120.0
C16 C15 C14 120.3(4)
C16 C15 H15A 119.9
C14 C15 H15A 119.9
C15 C16 C17 120.1(4)
C15 C16 H16A 119.9
C17 C16 H16A 119.9
C16 C17 C12 121.1(4)
C16 C17 H17A 119.4
C12 C17 H17A 119.4
O1 C18 C19 121.4(4)
O1 C18 C9 120.7(4)
C19 C18 C9 117.8(4)
C18 C19 H19A 109.5
C18 C19 H19B 109.5
H19A C19 H19B 109.5
C18 C19 H19C 109.5
H19A C19 H19C 109.5
H19B C19 H19C 109.5

loop_
_geom_bond_atom_site_label_1
_geom_bond_atom_site_label_2
_geom_bond_distance
Br1 C3 1.881(4)
O1 C18 1.208(4)
C1 C2 1.373(5)
C1 C6 1.392(5)
C1 H1A 0.9300
C2 C3 1.376(5)
C2 H2A 0.9300
C3 C4 1.370(5)
C4 C5 1.379(5)
C4 H4A 0.9300
C5 C6 1.395(4)
C5 H5A 0.9300
C6 C7 1.473(5)
C7 C8 1.467(5)
C7 C9 1.555(5)
C7 H7A 0.9800
C8 C9 1.497(5)
C8 H8A 0.9700
C8 H8B 0.9700
C9 C10 1.440(5)
C9 C18 1.498(5)
C10 C11 1.184(5)
C11 C12 1.430(5)
C12 C13 1.378(5)
C12 C17 1.387(5)
C13 C14 1.372(5)
C13 H13A 0.9300
C14 C15 1.354(6)
C14 H14A 0.9300
C15 C16 1.351(6)
C15 H15A 0.9300
C16 C17 1.371(5)
C16 H16A 0.9300
C17 H17A 0.9300
C18 C19 1.481(5)
C19 H19A 0.9600
C19 H19B 0.9600
C19 H19C 0.9600

loop_
_geom_torsion_atom_site_label_1
_geom_torsion_atom_site_label_2
_geom_torsion_atom_site_label_3
_geom_torsion_atom_site_label_4
_geom_torsion
C6 C1 C2 C3 -1.2(6)
C1 C2 C3 C4 0.5(6)
C1 C2 C3 Br1 -177.7(3)
C2 C3 C4 C5 0.8(6)
Br1 C3 C4 C5 178.9(3)
C3 C4 C5 C6 -1.4(6)
C2 C1 C6 C5 0.6(5)
C2 C1 C6 C7 -178.3(3)
C4 C5 C6 C1 0.7(6)
C4 C5 C6 C7 179.4(4)
C1 C6 C7 C8 -163.3(4)
C5 C6 C7 C8 17.9(6)
C1 C6 C7 C9 124.0(4)
C5 C6 C7 C9 -54.7(5)
C6 C7 C8 C9 -109.2(4)
C7 C8 C9 C10 109.0(4)
C7 C8 C9 C18 -101.3(4)
C8 C7 C9 C10 -107.0(4)
C6 C7 C9 C10 8.0(5)
C6 C7 C9 C8 115.0(4)
C8 C7 C9 C18 107.9(4)
C6 C7 C9 C18 -137.1(4)
C8 C9 C10 C11 7(13)
C18 C9 C10 C11 -143(12)
C7 C9 C10 C11 73(12)
C9 C10 C11 C12 30(21)
C10 C11 C12 C13 -132(11)
C10 C11 C12 C17 46(11)
C17 C12 C13 C14 -1.3(6)
C11 C12 C13 C14 177.5(4)
C12 C13 C14 C15 1.2(7)
C13 C14 C15 C16 -0.3(7)
C14 C15 C16 C17 -0.5(7)
C15 C16 C17 C12 0.3(7)
C13 C12 C17 C16 0.5(6)
C11 C12 C17 C16 -178.3(4)
C10 C9 C18 O1 160.4(4)
C8 C9 C18 O1 10.2(6)
C7 C9 C18 O1 -53.6(5)
C10 C9 C18 C19 -22.6(5)
C8 C9 C18 C19 -172.8(3)
C7 C9 C18 C19 123.5(4)
